data_2218982
loop_
_publ_author_name
'Bai, Lifei'
'Wang, Xiaoming'
'Cai, Baochang'

_publ_section_title
3-Methyl-2,6-dinitro-<i>N</i>-(3-pentyl)-4-[(2,3,4-tri-<i>O</i>-acetyl-\b-<small>D</small>-xylosyl)aminomethyl]aniline
_journal_coeditor_code ER2053
_journal_issue 8
_journal_name_full 'Acta Crystallographica Section E'
_journal_page_first o1623
_journal_paper_doi 10.1107/S1600536808023192
_journal_volume 64
_journal_year 2008
_chemical_formula_iupac 'C24 H34 N4 O11'
_chemical_formula_moiety 'C24 H34 N4 O11'
_chemical_formula_sum 'C24 H34 N4 O11'
_chemical_formula_weight 554.55
_chemical_name_systematic
;
3-Methyl-2,6-dinitro-<i>N</i>-(3-pentyl)-4-[(2,3,4-tri-<i>O</i>-
acetyl-\b-D-xylosyl)aminomethyl]aniline
;
_space_group_IT_number 19
_symmetry_cell_setting orthorhombic
_symmetry_space_group_name_Hall 'P 2ac 2ab'
_symmetry_space_group_name_H-M 'P 21 21 21'
_atom_sites_solution_hydrogens geom
_atom_sites_solution_primary direct
_atom_sites_solution_secondary difmap
_cell_angle_alpha 90.00
_cell_angle_beta 90.00
_cell_angle_gamma 90.00
_cell_formula_units_Z 4
_cell_length_a 7.4100(15)
_cell_length_b 11.044(2)
_cell_length_c 34.106(7)
_cell_measurement_reflns_used 25
_cell_measurement_temperature 293(2)
_cell_measurement_theta_max 13
_cell_measurement_theta_min 10
_cell_volume 2791.1(10)
_computing_cell_refinement 'CAD-4 Software (Enraf--Nonius, 1989)'
_computing_data_collection 'CAD-4 Software (Enraf--Nonius, 1989)'
_computing_data_reduction 'XCAD4 (Harms & Wocadlo, 1995)'
_computing_molecular_graphics 'SHELXTL (Sheldrick, 2008)'
_computing_publication_material 'SHELXTL (Sheldrick, 2008)'
_computing_structure_refinement 'SHELXL97 (Sheldrick, 2008)'
_computing_structure_solution 'SHELXS97 (Sheldrick, 2008)'
_diffrn_ambient_temperature 293(2)
_diffrn_measured_fraction_theta_full 0.998
_diffrn_measured_fraction_theta_max 0.998
_diffrn_measurement_device_type 'Enraf--Nonius CAD-4'
_diffrn_measurement_method \w/2\q
_diffrn_radiation_monochromator graphite
_diffrn_radiation_source 'fine-focus sealed tube'
_diffrn_radiation_type MoK\a
_diffrn_radiation_wavelength 0.71073
_diffrn_reflns_av_R_equivalents 0.0000
_diffrn_reflns_av_sigmaI/netI 0.0541
_diffrn_reflns_limit_h_max 8
_diffrn_reflns_limit_h_min 0
_diffrn_reflns_limit_k_max 13
_diffrn_reflns_limit_k_min 0
_diffrn_reflns_limit_l_max 40
_diffrn_reflns_limit_l_min 0
_diffrn_reflns_number 2870
_diffrn_reflns_theta_full 25.14
_diffrn_reflns_theta_max 25.14
_diffrn_reflns_theta_min 1.19
_diffrn_standards_decay_% 0
_diffrn_standards_interval_count 200
_diffrn_standards_interval_time 120
_diffrn_standards_number 3
_exptl_absorpt_coefficient_mu 0.105
_exptl_absorpt_correction_T_max 0.9896
_exptl_absorpt_correction_T_min 0.9692
_exptl_absorpt_correction_type psi-scan
_exptl_absorpt_process_details '(XCAD4; Harms & Wocadlo, 1995)'
_exptl_crystal_colour yellow
_exptl_crystal_density_diffrn 1.320
_exptl_crystal_density_method 'not measured'
_exptl_crystal_description block
_exptl_crystal_F_000 1176
_exptl_crystal_size_max 0.30
_exptl_crystal_size_mid 0.20
_exptl_crystal_size_min 0.10
_refine_diff_density_max 0.175
_refine_diff_density_min -0.226
_refine_ls_extinction_method none
_refine_ls_goodness_of_fit_ref 1.042
_refine_ls_hydrogen_treatment constr
_refine_ls_matrix_type full
_refine_ls_number_parameters 352
_refine_ls_number_reflns 2870
_refine_ls_number_restraints 13
_refine_ls_restrained_S_all 1.061
_refine_ls_R_factor_all 0.1110
_refine_ls_R_factor_gt 0.0674
_refine_ls_shift/su_max 0.000
_refine_ls_shift/su_mean 0.000
_refine_ls_structure_factor_coef Fsqd
_refine_ls_weighting_details 'calc w = 1/[\s^2^(Fo^2^)+(0.1035P)^2^] where P=(Fo^2^+2Fc^2^)/3'
_refine_ls_weighting_scheme calc
_refine_ls_wR_factor_gt 0.1694
_refine_ls_wR_factor_ref 0.1962
_reflns_number_gt 1662
_reflns_number_total 2870
_reflns_threshold_expression I>2\s(I)
_cod_data_source_file er2053.cif
_cod_data_source_block I
_cod_database_code 2218982
_cod_database_fobs_code 2218982

loop_
_symmetry_equiv_pos_as_xyz
'x, y, z'
'-x+1/2, -y, z+1/2'
'-x, y+1/2, -z+1/2'
'x+1/2, -y+1/2, -z'

loop_
_atom_site_type_symbol
_atom_site_label
_atom_site_fract_x
_atom_site_fract_y
_atom_site_fract_z
_atom_site_U_iso_or_equiv
_atom_site_adp_type
_atom_site_calc_flag
_atom_site_refinement_flags
_atom_site_occupancy
N N1 0.8178(10) 0.2626(5) 0.1700(2) 0.095(2) Uani d U 1
H H1A 0.9024 0.2234 0.1583 0.114 Uiso calc R 1
C C1 0.8949(13) 0.0842(12) 0.2352(3) 0.142(5) Uani d . 1
H H1B 0.9437 0.0066 0.2422 0.213 Uiso calc R 1
H H1C 0.8294 0.1169 0.2571 0.213 Uiso calc R 1
H H1D 0.9916 0.1381 0.2284 0.213 Uiso calc R 1
O O1 0.6282(15) 0.4037(7) 0.2480(2) 0.166(5) Uani d . 1
C C2 0.7702(12) 0.0702(7) 0.2009(2) 0.080(2) Uani d . 1
H H2A 0.6772 0.0123 0.2079 0.096 Uiso calc R 1
H H2B 0.8382 0.0362 0.1792 0.096 Uiso calc R 1
N N2 0.5848(15) 0.4284(7) 0.2134(4) 0.124(4) Uani d . 1
O O2 0.4388(11) 0.4255(7) 0.1997(4) 0.178(5) Uani d . 1
N N3 1.1129(8) 0.3679(5) 0.12461(15) 0.0628(15) Uani d . 1
O O3 1.2320(8) 0.4167(5) 0.10820(17) 0.0993(19) Uani d . 1
C C3 0.3754(17) 0.0983(10) 0.1705(3) 0.139(4) Uani d . 1
H H3A 0.2938 0.0809 0.1494 0.209 Uiso calc R 1
H H3B 0.3169 0.1501 0.1892 0.209 Uiso calc R 1
H H3C 0.4102 0.0241 0.1831 0.209 Uiso calc R 1
N N4 1.1134(7) 0.8095(4) 0.14687(15) 0.0598(14) Uani d . 1
H H4A 1.2215 0.8042 0.1559 0.072 Uiso calc R 1
O O4 1.0911(9) 0.2574(4) 0.12117(18) 0.104(2) Uani d . 1
C C4 0.5383(12) 0.1598(8) 0.1548(3) 0.100(3) Uani d . 1
H H4B 0.5028 0.2358 0.1428 0.120 Uiso calc R 1
H H4C 0.5921 0.1095 0.1347 0.120 Uiso calc R 1
O O5 1.0104(14) 1.2551(5) 0.0281(2) 0.138(3) Uani d . 1
C C5 0.6794(10) 0.1850(6) 0.1869(2) 0.0673(19) Uani d U 1
H H5A 0.6221 0.2262 0.2090 0.081 Uiso calc R 1
O O6 1.0543(7) 1.0657(3) 0.00833(11) 0.0597(11) Uani d . 1
C C6 0.8401(10) 0.3854(5) 0.1690(2) 0.0645(19) Uani d . 1
C C7 0.7377(10) 0.4713(6) 0.1903(2) 0.071(2) Uani d . 1
O O7 1.3806(6) 0.9512(4) 0.02752(12) 0.0577(11) Uani d . 1
C C8 0.7674(9) 0.5952(5) 0.18989(18) 0.0544(16) Uani d . 1
O O8 1.3595(8) 0.8031(5) -0.01708(16) 0.0878(16) Uani d . 1
O O9 1.3373(6) 0.7535(3) 0.08050(13) 0.0579(11) Uani d . 1
C C9 0.9162(9) 0.6406(5) 0.16961(17) 0.0497(15) Uani d . 1
O O10 1.5721(9) 0.8095(5) 0.1159(2) 0.128(3) Uani d . 1
C C10 1.0208(9) 0.5642(5) 0.14899(18) 0.0547(16) Uani d . 1
H H10A 1.1179 0.5954 0.1349 0.066 Uiso calc R 1
O O11 0.9818(6) 0.9650(4) 0.10992(12) 0.0625(12) Uani d . 1
C C11 0.9889(8) 0.4396(5) 0.14790(19) 0.0576(16) Uani d . 1
C C12 0.6414(11) 0.6798(6) 0.2129(2) 0.082(2) Uani d . 1
H H12A 0.5486 0.6329 0.2253 0.124 Uiso calc R 1
H H12B 0.5873 0.7369 0.1952 0.124 Uiso calc R 1
H H12C 0.7095 0.7224 0.2324 0.124 Uiso calc R 1
C C13 0.9561(11) 0.7768(5) 0.1707(2) 0.070(2) Uani d . 1
H H13A 0.8515 0.8207 0.1612 0.084 Uiso calc R 1
H H13B 0.9773 0.8013 0.1976 0.084 Uiso calc R 1
C C14 1.0783(9) 0.8495(5) 0.1089(2) 0.0573(17) Uani d . 1
H H14A 1.0031 0.7893 0.0955 0.069 Uiso calc R 1
C C15 0.9289(9) 1.0028(6) 0.07198(19) 0.0647(18) Uani d . 1
H H15A 0.8525 1.0738 0.0739 0.078 Uiso calc R 1
H H15B 0.8606 0.9390 0.0593 0.078 Uiso calc R 1
C C16 1.0952(9) 1.0320(5) 0.04803(17) 0.0544(16) Uani d . 1
H H16A 1.1638 1.0968 0.0608 0.065 Uiso calc R 1
C C17 1.2120(8) 0.9170(5) 0.04514(17) 0.0498(15) Uani d . 1
H H17A 1.1512 0.8556 0.0292 0.060 Uiso calc R 1
C C18 1.2506(9) 0.8685(5) 0.08543(19) 0.0559(16) Uani d . 1
H H18A 1.3310 0.9240 0.0995 0.067 Uiso calc R 1
C C19 1.0118(14) 1.2105(7) -0.0406(3) 0.105(3) Uani d . 1
H H19A 0.9922 1.2957 -0.0442 0.157 Uiso calc R 1
H H19B 0.9113 1.1662 -0.0511 0.157 Uiso calc R 1
H H19C 1.1202 1.1867 -0.0539 0.157 Uiso calc R 1
C C20 1.0292(12) 1.1850(6) 0.0003(3) 0.080(2) Uani d . 1
C C21 1.6071(11) 0.9433(6) -0.0209(2) 0.077(2) Uani d . 1
H H21A 1.6419 0.8986 -0.0438 0.115 Uiso calc R 1
H H21B 1.7018 0.9391 -0.0017 0.115 Uiso calc R 1
H H21C 1.5860 1.0263 -0.0278 0.115 Uiso calc R 1
C C22 1.4367(10) 0.8896(6) -0.00402(19) 0.0584(17) Uani d . 1
C C23 1.5679(9) 0.6105(6) 0.0884(2) 0.079(2) Uani d . 1
H H23A 1.6864 0.6008 0.0993 0.118 Uiso calc R 1
H H23B 1.5732 0.6002 0.0605 0.118 Uiso calc R 1
H H23C 1.4883 0.5510 0.0995 0.118 Uiso calc R 1
C C24 1.4995(9) 0.7333(7) 0.0977(2) 0.070(2) Uani d . 1

loop_
_atom_site_aniso_label
_atom_site_aniso_U_11
_atom_site_aniso_U_22
_atom_site_aniso_U_33
_atom_site_aniso_U_12
_atom_site_aniso_U_13
_atom_site_aniso_U_23
N1 0.101(5) 0.037(3) 0.148(5) -0.011(3) 0.056(4) -0.014(3)
C1 0.098(7) 0.224(14) 0.104(6) 0.023(9) -0.032(6) -0.029(8)
O1 0.280(13) 0.079(4) 0.140(5) -0.068(6) 0.113(8) -0.038(4)
C2 0.100(6) 0.062(5) 0.079(5) 0.001(5) 0.003(4) 0.005(4)
N2 0.115(8) 0.045(4) 0.212(10) -0.009(5) 0.088(8) -0.011(6)
O2 0.076(5) 0.080(5) 0.379(16) -0.002(4) 0.097(8) -0.002(7)
N3 0.067(4) 0.048(3) 0.073(3) 0.004(3) 0.026(3) 0.007(3)
O3 0.088(4) 0.063(3) 0.147(5) -0.010(3) 0.068(4) -0.007(3)
C3 0.141(9) 0.128(9) 0.148(9) -0.052(9) -0.028(8) -0.006(7)
N4 0.058(3) 0.050(3) 0.071(3) -0.014(3) -0.001(3) 0.010(3)
O4 0.123(5) 0.045(3) 0.145(5) -0.001(3) 0.073(4) -0.011(3)
C4 0.104(7) 0.072(5) 0.124(7) -0.013(6) -0.006(6) 0.009(5)
O5 0.245(10) 0.046(3) 0.122(5) 0.025(5) -0.041(6) 0.004(3)
C5 0.077(5) 0.039(3) 0.086(4) -0.008(3) 0.026(4) -0.004(3)
O6 0.078(3) 0.039(2) 0.062(2) -0.002(2) 0.000(2) 0.0058(19)
C6 0.073(5) 0.032(3) 0.088(5) -0.011(3) 0.032(4) -0.010(3)
C7 0.056(4) 0.039(4) 0.119(6) -0.012(3) 0.025(4) 0.002(4)
O7 0.061(3) 0.039(2) 0.072(3) -0.003(2) 0.001(2) -0.004(2)
C8 0.058(4) 0.035(3) 0.070(4) -0.006(3) 0.018(4) 0.000(3)
O8 0.096(4) 0.066(3) 0.101(4) -0.001(3) 0.007(3) -0.026(3)
O9 0.050(2) 0.037(2) 0.087(3) 0.000(2) -0.007(2) -0.007(2)
C9 0.057(4) 0.028(3) 0.064(4) -0.005(3) 0.000(3) 0.006(3)
O10 0.097(5) 0.076(4) 0.210(7) -0.011(4) -0.072(5) -0.023(5)
C10 0.048(4) 0.039(3) 0.077(4) -0.006(3) 0.003(3) 0.006(3)
O11 0.070(3) 0.045(2) 0.073(3) 0.009(2) 0.006(2) 0.003(2)
C11 0.052(4) 0.037(3) 0.084(4) 0.002(3) 0.020(3) -0.001(3)
C12 0.084(5) 0.045(4) 0.118(6) 0.007(4) 0.058(5) -0.007(4)
C13 0.092(5) 0.033(3) 0.085(5) -0.009(4) 0.027(4) 0.006(3)
C14 0.059(4) 0.034(3) 0.078(4) -0.002(3) 0.008(4) -0.002(3)
C15 0.065(4) 0.051(4) 0.078(4) 0.004(4) 0.016(4) 0.003(3)
C16 0.063(4) 0.033(3) 0.068(4) 0.000(3) 0.000(3) -0.002(3)
C17 0.044(3) 0.034(3) 0.071(4) -0.007(3) -0.008(3) 0.009(3)
C18 0.051(4) 0.028(3) 0.089(4) 0.000(3) -0.001(4) 0.001(3)
C19 0.122(7) 0.058(5) 0.135(7) -0.013(5) -0.033(7) 0.030(5)
C20 0.104(7) 0.038(4) 0.100(6) -0.006(4) -0.024(5) 0.016(4)
C21 0.084(5) 0.063(4) 0.082(5) -0.002(4) 0.019(4) -0.005(4)
C22 0.059(4) 0.044(4) 0.072(4) 0.003(3) -0.001(4) -0.004(3)
C23 0.046(4) 0.069(5) 0.121(6) 0.006(4) -0.002(4) 0.012(4)
C24 0.044(4) 0.059(4) 0.107(5) -0.005(4) -0.014(4) 0.014(4)

loop_
_atom_type_symbol
_atom_type_description
_atom_type_scat_dispersion_real
_atom_type_scat_dispersion_imag
_atom_type_scat_source
C C 0.0033 0.0016 'International Tables Vol C Tables 4.2.6.8 and 6.1.1.4'
H H 0.0000 0.0000 'International Tables Vol C Tables 4.2.6.8 and 6.1.1.4'
N N 0.0061 0.0033 'International Tables Vol C Tables 4.2.6.8 and 6.1.1.4'
O O 0.0106 0.0060 'International Tables Vol C Tables 4.2.6.8 and 6.1.1.4'

loop_
_geom_angle_atom_site_label_1
_geom_angle_atom_site_label_2
_geom_angle_atom_site_label_3
_geom_angle
_geom_angle_publ_flag
C6 N1 C5 132.8(6) no
C6 N1 H1A 113.6 no
C5 N1 H1A 113.6 no
C2 C1 H1B 109.5 no
C2 C1 H1C 109.5 no
H1B C1 H1C 109.5 no
C2 C1 H1D 109.5 no
H1B C1 H1D 109.5 no
H1C C1 H1D 109.5 no
C1 C2 C5 115.8(8) no
C1 C2 H2A 108.3 no
C5 C2 H2A 108.3 no
C1 C2 H2B 108.3 no
C5 C2 H2B 108.3 no
H2A C2 H2B 107.4 no
O2 N2 O1 127.1(11) no
O2 N2 C7 120.6(13) no
O1 N2 C7 112.2(12) no
O3 N3 O4 120.3(6) no
O3 N3 C11 119.1(5) no
O4 N3 C11 120.5(6) no
C4 C3 H3A 109.5 no
C4 C3 H3B 109.5 no
H3A C3 H3B 109.5 no
C4 C3 H3C 109.5 no
H3A C3 H3C 109.5 no
H3B C3 H3C 109.5 no
C14 N4 C13 116.4(6) no
C14 N4 H4A 121.8 no
C13 N4 H4A 121.8 no
C3 C4 C5 112.4(7) no
C3 C4 H4B 109.1 no
C5 C4 H4B 109.1 no
C3 C4 H4C 109.1 no
C5 C4 H4C 109.1 no
H4B C4 H4C 107.9 no
N1 C5 C2 107.8(6) no
N1 C5 C4 107.8(6) no
C2 C5 C4 112.1(6) no
N1 C5 H5A 109.7 no
C2 C5 H5A 109.7 no
C4 C5 H5A 109.7 no
C20 O6 C16 118.1(5) no
N1 C6 C7 125.9(6) no
N1 C6 C11 121.0(6) no
C7 C6 C11 112.8(5) no
C8 C7 C6 124.8(6) no
C8 C7 N2 116.7(6) no
C6 C7 N2 118.5(6) no
C22 O7 C17 118.2(5) no
C7 C8 C9 119.1(6) no
C7 C8 C12 119.9(6) no
C9 C8 C12 121.0(5) no
C24 O9 C18 119.5(5) no
C10 C9 C8 119.3(5) no
C10 C9 C13 121.2(6) no
C8 C9 C13 119.5(6) no
C9 C10 C11 122.3(6) no
C9 C10 H10A 118.8 no
C11 C10 H10A 118.8 no
C15 O11 C14 111.7(5) no
C10 C11 C6 121.6(6) no
C10 C11 N3 116.4(6) no
C6 C11 N3 122.0(5) no
C8 C12 H12A 109.5 no
C8 C12 H12B 109.5 no
H12A C12 H12B 109.5 no
C8 C12 H12C 109.5 no
H12A C12 H12C 109.5 no
H12B C12 H12C 109.5 no
N4 C13 C9 112.4(6) no
N4 C13 H13A 109.1 no
C9 C13 H13A 109.1 no
N4 C13 H13B 109.1 no
C9 C13 H13B 109.1 no
H13A C13 H13B 107.9 no
N4 C14 O11 110.2(5) no
N4 C14 C18 112.1(6) no
O11 C14 C18 107.6(4) no
N4 C14 H14A 109.0 no
O11 C14 H14A 109.0 no
C18 C14 H14A 109.0 no
O11 C15 C16 109.3(5) no
O11 C15 H15A 109.8 no
C16 C15 H15A 109.8 no
O11 C15 H15B 109.8 no
C16 C15 H15B 109.8 no
H15A C15 H15B 108.3 no
O6 C16 C15 113.1(5) no
O6 C16 C17 105.8(4) no
C15 C16 C17 108.4(5) no
O6 C16 H16A 109.8 no
C15 C16 H16A 109.8 no
C17 C16 H16A 109.8 no
O7 C17 C18 108.1(5) no
O7 C17 C16 107.4(4) no
C18 C17 C16 110.1(5) no
O7 C17 H17A 110.4 no
C18 C17 H17A 110.4 no
C16 C17 H17A 110.4 no
O9 C18 C17 107.1(5) no
O9 C18 C14 108.4(4) no
C17 C18 C14 111.7(5) no
O9 C18 H18A 109.8 no
C17 C18 H18A 109.8 no
C14 C18 H18A 109.8 no
C20 C19 H19A 109.5 no
C20 C19 H19B 109.5 no
H19A C19 H19B 109.5 no
C20 C19 H19C 109.5 no
H19A C19 H19C 109.5 no
H19B C19 H19C 109.5 no
O5 C20 O6 117.9(7) no
O5 C20 C19 128.1(7) no
O6 C20 C19 113.7(7) no
C22 C21 H21A 109.5 no
C22 C21 H21B 109.5 no
H21A C21 H21B 109.5 no
C22 C21 H21C 109.5 no
H21A C21 H21C 109.5 no
H21B C21 H21C 109.5 no
O8 C22 O7 123.7(7) no
O8 C22 C21 124.8(7) no
O7 C22 C21 111.5(6) no
C24 C23 H23A 109.5 no
C24 C23 H23B 109.5 no
H23A C23 H23B 109.5 no
C24 C23 H23C 109.5 no
H23A C23 H23C 109.5 no
H23B C23 H23C 109.5 no
O10 C24 O9 121.1(7) no
O10 C24 C23 127.6(7) no
O9 C24 C23 111.2(7) no

loop_
_geom_bond_atom_site_label_1
_geom_bond_atom_site_label_2
_geom_bond_distance
_geom_bond_publ_flag
N1 C6 1.367(8) no
N1 C5 1.455(9) no
N1 H1A 0.8600 no
C1 C2 1.500(10) no
C1 H1B 0.9600 no
C1 H1C 0.9600 no
C1 H1D 0.9600 no
O1 N2 1.253(15) no
C2 C5 1.512(10) no
C2 H2A 0.9700 no
C2 H2B 0.9700 no
N2 O2 1.178(15) no
N2 C7 1.458(10) no
N3 O3 1.176(7) no
N3 O4 1.238(7) no
N3 C11 1.450(8) no
C3 C4 1.484(13) no
C3 H3A 0.9600 no
C3 H3B 0.9600 no
C3 H3C 0.9600 no
N4 C14 1.393(8) no
N4 C13 1.465(9) no
N4 H4A 0.8600 no
C4 C5 1.538(11) no
C4 H4B 0.9700 no
C4 H4C 0.9700 no
O5 C20 1.231(9) no
C5 H5A 0.9800 no
O6 C20 1.359(8) no
O6 C16 1.436(7) no
C6 C7 1.416(9) no
C6 C11 1.446(9) no
C7 C8 1.386(8) no
O7 C22 1.339(7) no
O7 C17 1.437(7) no
C8 C9 1.395(8) no
C8 C12 1.536(9) no
O8 C22 1.199(8) no
O9 C24 1.355(8) no
O9 C18 1.433(7) no
C9 C10 1.345(8) no
C9 C13 1.533(8) no
O10 C24 1.177(8) no
C10 C11 1.396(8) no
C10 H10A 0.9300 no
O11 C15 1.415(7) no
O11 C14 1.463(7) no
C12 H12A 0.9600 no
C12 H12B 0.9600 no
C12 H12C 0.9600 no
C13 H13A 0.9700 no
C13 H13B 0.9700 no
C14 C18 1.522(9) no
C14 H14A 0.9800 no
C15 C16 1.513(8) no
C15 H15A 0.9700 no
C15 H15B 0.9700 no
C16 C17 1.540(8) no
C16 H16A 0.9800 no
C17 C18 1.503(8) no
C17 H17A 0.9800 no
C18 H18A 0.9800 no
C19 C20 1.427(11) no
C19 H19A 0.9600 no
C19 H19B 0.9600 no
C19 H19C 0.9600 no
C21 C22 1.509(10) no
C21 H21A 0.9600 no
C21 H21B 0.9600 no
C21 H21C 0.9600 no
C23 C24 1.482(10) no
C23 H23A 0.9600 no
C23 H23B 0.9600 no
C23 H23C 0.9600 no

loop_
_geom_hbond_atom_site_label_D
_geom_hbond_atom_site_label_H
_geom_hbond_atom_site_label_A
_geom_hbond_site_symmetry_A
_geom_hbond_distance_DH
_geom_hbond_distance_HA
_geom_hbond_distance_DA
_geom_hbond_angle_DHA
_geom_hbond_publ_flag
N1 H1A O4 1_555 0.86 1.92 2.621(8) 137.5 yes

loop_
_geom_torsion_atom_site_label_1
_geom_torsion_atom_site_label_2
_geom_torsion_atom_site_label_3
_geom_torsion_atom_site_label_4
_geom_torsion
_geom_torsion_publ_flag
C6 N1 C5 C2 -145.8(9) no
C6 N1 C5 C4 93.0(11) no
C1 C2 C5 N1 68.2(9) no
C1 C2 C5 C4 -173.4(7) no
C3 C4 C5 N1 -170.6(8) no
C3 C4 C5 C2 71.0(10) no
C5 N1 C6 C7 9.7(15) no
C5 N1 C6 C11 -176.7(7) no
N1 C6 C7 C8 177.5(8) no
C11 C6 C7 C8 3.4(12) no
N1 C6 C7 N2 -5.1(14) no
C11 C6 C7 N2 -179.2(9) no
O2 N2 C7 C8 85.5(12) no
O1 N2 C7 C8 -91.0(9) no
O2 N2 C7 C6 -92.1(11) no
O1 N2 C7 C6 91.4(10) no
C6 C7 C8 C9 -5.2(12) no
N2 C7 C8 C9 177.4(9) no
C6 C7 C8 C12 177.2(8) no
N2 C7 C8 C12 -0.3(12) no
C7 C8 C9 C10 4.1(10) no
C12 C8 C9 C10 -178.3(6) no
C7 C8 C9 C13 -176.8(7) no
C12 C8 C9 C13 0.8(10) no
C8 C9 C10 C11 -1.7(10) no
C13 C9 C10 C11 179.2(7) no
C9 C10 C11 C6 0.2(10) no
C9 C10 C11 N3 -179.7(6) no
N1 C6 C11 C10 -175.3(7) no
C7 C6 C11 C10 -0.9(10) no
N1 C6 C11 N3 4.6(11) no
C7 C6 C11 N3 179.0(7) no
O3 N3 C11 C10 0.2(10) no
O4 N3 C11 C10 -177.9(7) no
O3 N3 C11 C6 -179.7(7) no
O4 N3 C11 C6 2.2(10) no
C14 N4 C13 C9 95.8(7) no
C10 C9 C13 N4 0.9(9) no
C8 C9 C13 N4 -178.2(5) no
C13 N4 C14 O11 66.0(6) no
C13 N4 C14 C18 -174.1(5) no
C15 O11 C14 N4 -174.5(5) no
C15 O11 C14 C18 63.1(6) no
C14 O11 C15 C16 -66.7(6) no
C20 O6 C16 C15 91.4(7) no
C20 O6 C16 C17 -150.0(6) no
O11 C15 C16 O6 177.2(4) no
O11 C15 C16 C17 60.2(6) no
C22 O7 C17 C18 114.5(6) no
C22 O7 C17 C16 -126.7(5) no
O6 C16 C17 O7 66.9(6) no
C15 C16 C17 O7 -171.5(5) no
O6 C16 C17 C18 -175.6(5) no
C15 C16 C17 C18 -54.1(6) no
C24 O9 C18 C17 125.1(6) no
C24 O9 C18 C14 -114.2(6) no
O7 C17 C18 O9 -70.9(6) no
C16 C17 C18 O9 172.1(4) no
O7 C17 C18 C14 170.5(5) no
C16 C17 C18 C14 53.5(6) no
N4 C14 C18 O9 64.8(7) no
O11 C14 C18 O9 -173.9(5) no
N4 C14 C18 C17 -177.4(5) no
O11 C14 C18 C17 -56.1(6) no
C16 O6 C20 O5 -12.9(12) no
C16 O6 C20 C19 172.6(7) no
C17 O7 C22 O8 -4.5(9) no
C17 O7 C22 C21 175.2(5) no
C18 O9 C24 O10 -1.5(10) no
C18 O9 C24 C23 -178.9(6) no

loop_
_cod_related_entry_id
_cod_related_entry_database
_cod_related_entry_code
1 ChemSpider 24740487
